data_7117150
loop_
_publ_author_name
'Ryosuke Takechi'
'Takahiro Nishimura'

_publ_section_title
;
 Enantioselective 1,4-addition of cyclopropylboronic acid catalyzed by
 rhodium/chiral diene complexes
;
_journal_name_full Chem.Commun.
_journal_page_first 8528
_journal_paper_doi 10.1039/C5cc02140E
_journal_volume 51
_journal_year 2015
_chemical_absolute_configuration ad
_chemical_formula_moiety 'C18 H20 O2 S'
_chemical_formula_sum 'C18 H20 O2 S'
_chemical_formula_weight 300.40
_chemical_name_systematic
; 
 ? 
;
_space_group_IT_number 4
_symmetry_cell_setting monoclinic
_symmetry_Int_Tables_number 4
_symmetry_space_group_name_Hall 'P 2yb'
_symmetry_space_group_name_H-M 'P 1 21 1'
_atom_sites_solution_hydrogens geom
_atom_sites_solution_primary direct
_atom_sites_solution_secondary difmap
_audit_creation_method SHELXL-97
_audit_update_record
;
2015-02-05 deposited with the CCDC.
2015-04-08 downloaded from the CCDC.
;
_cell_angle_alpha 90.00
_cell_angle_beta 108.447(17)
_cell_angle_gamma 90.00
_cell_formula_units_Z 2
_cell_length_a 7.323(5)
_cell_length_b 12.346(9)
_cell_length_c 9.152(6)
_cell_measurement_temperature 93(2)
_cell_volume 784.9(9)
_computing_structure_refinement 'SHELXL-97 (Sheldrick, 1997)'
_computing_structure_solution 'SHELXS-97 (Sheldrick, 1990)'
_diffrn_ambient_temperature 93(2)
_diffrn_detector_area_resol_mean 10.0
_diffrn_measured_fraction_theta_full 0.991
_diffrn_measured_fraction_theta_max 0.991
_diffrn_measurement_device_type 'Rigaku XtaLAB P200'
_diffrn_measurement_method \w
_diffrn_radiation_monochromator graphite
_diffrn_radiation_source 'fine-focus sealed tube'
_diffrn_radiation_type CuK\a
_diffrn_radiation_wavelength 1.54187
_diffrn_reflns_av_R_equivalents 0.0388
_diffrn_reflns_av_sigmaI/netI 0.0350
_diffrn_reflns_limit_h_max 8
_diffrn_reflns_limit_h_min -8
_diffrn_reflns_limit_k_max 14
_diffrn_reflns_limit_k_min -14
_diffrn_reflns_limit_l_max 11
_diffrn_reflns_limit_l_min -11
_diffrn_reflns_number 10183
_diffrn_reflns_theta_full 68.28
_diffrn_reflns_theta_max 68.28
_diffrn_reflns_theta_min 6.79
_exptl_absorpt_coefficient_mu 1.837
_exptl_absorpt_correction_T_max 0.9470
_exptl_absorpt_correction_T_min 0.7702
_exptl_absorpt_correction_type multi-scan
_exptl_absorpt_process_details 'REQAB (Rigaku, 1998)'
_exptl_crystal_colour colorless
_exptl_crystal_density_diffrn 1.271
_exptl_crystal_density_method 'not measured'
_exptl_crystal_description prism
_exptl_crystal_F_000 320
_exptl_crystal_recrystallization_method 'Re-crystallisation from solvent: '
_exptl_crystal_size_max 0.15
_exptl_crystal_size_mid 0.07
_exptl_crystal_size_min 0.03
_refine_diff_density_max 0.318
_refine_diff_density_min -0.229
_refine_diff_density_rms 0.044
_refine_ls_abs_structure_details 'Flack H D (1983), Acta Cryst. A39, 876-881'
_refine_ls_abs_structure_Flack -0.007(14)
_refine_ls_extinction_method none
_refine_ls_goodness_of_fit_ref 1.026
_refine_ls_hydrogen_treatment constr
_refine_ls_matrix_type full
_refine_ls_number_parameters 191
_refine_ls_number_reflns 2650
_refine_ls_number_restraints 1
_refine_ls_restrained_S_all 1.026
_refine_ls_R_factor_all 0.0336
_refine_ls_R_factor_gt 0.0323
_refine_ls_shift/su_max 0.001
_refine_ls_shift/su_mean 0.000
_refine_ls_structure_factor_coef Fsqd
_refine_ls_weighting_details 'calc w=1/[\s^2^(Fo^2^)+(0.0586P)^2^+0.0000P] where P=(Fo^2^+2Fc^2^)/3'
_refine_ls_weighting_scheme calc
_refine_ls_wR_factor_gt 0.0822
_refine_ls_wR_factor_ref 0.0839
_reflns_number_gt 2554
_reflns_number_total 2650
_reflns_threshold_expression >2sigma(I)
_cod_data_source_file c5cc02140e2.cif
_cod_data_source_block 40708ta
_cod_original_sg_symbol_H-M 'P 21'
_cod_database_code 7117150

loop_
_symmetry_equiv_pos_as_xyz
'x, y, z'
'-x, y+1/2, -z'

loop_
_atom_site_label
_atom_site_type_symbol
_atom_site_fract_x
_atom_site_fract_y
_atom_site_fract_z
_atom_site_U_iso_or_equiv
_atom_site_adp_type
_atom_site_occupancy
_atom_site_symmetry_multiplicity
_atom_site_calc_flag
_atom_site_refinement_flags
_atom_site_disorder_assembly
_atom_site_disorder_group
S1 S 1.02776(6) 0.44908(4) 1.03434(5) 0.02101(14) Uani 1 1 d . . .
O2 O 1.0887(2) 0.52522(14) 1.16021(15) 0.0311(4) Uani 1 1 d . . .
O3 O 1.14874(19) 0.35693(13) 1.03319(17) 0.0282(4) Uani 1 1 d . . .
C4 C 1.0371(3) 0.47397(17) 0.7398(2) 0.0220(5) Uani 1 1 d . . .
H1 H 1.0952 0.4043 0.7508 0.026 Uiso 1 1 calc R . .
C5 C 0.9082(3) 0.62350(18) 0.8468(2) 0.0193(4) Uani 1 1 d . . .
H2 H 0.8790 0.6552 0.9313 0.023 Uiso 1 1 calc R . .
C6 C 0.7076(3) 0.30807(17) 0.9226(2) 0.0190(4) Uani 1 1 d . . .
H3 H 0.8043 0.2482 0.9420 0.023 Uiso 1 1 calc R . .
C7 C 0.7964(3) 0.40118(18) 1.0331(2) 0.0208(4) Uani 1 1 d . . .
H4 H 0.8070 0.3776 1.1388 0.025 Uiso 1 1 calc R . .
H5 H 0.7057 0.4630 1.0075 0.025 Uiso 1 1 calc R . .
C8 C 0.9984(3) 0.53077(19) 0.6025(2) 0.0256(5) Uani 1 1 d . . .
H6 H 1.0309 0.4995 0.5191 0.031 Uiso 1 1 calc R . .
C9 C 0.5393(3) 0.42839(18) 0.6924(2) 0.0233(5) Uani 1 1 d . . .
H7 H 0.5042 0.4767 0.7598 0.028 Uiso 1 1 calc R . .
C10 C 0.4815(3) 0.4498(2) 0.5358(2) 0.0288(5) Uani 1 1 d . . .
H8 H 0.4073 0.5126 0.4966 0.035 Uiso 1 1 calc R . .
C11 C 0.8705(3) 0.67874(19) 0.7099(2) 0.0231(4) Uani 1 1 d . . .
H9 H 0.8150 0.7490 0.7003 0.028 Uiso 1 1 calc R . .
C12 C 0.9896(3) 0.52073(18) 0.8602(2) 0.0201(4) Uani 1 1 d . . .
C13 C 0.5315(3) 0.3797(2) 0.4356(2) 0.0294(5) Uani 1 1 d . . .
H10 H 0.4931 0.3948 0.3284 0.035 Uiso 1 1 calc R . .
C14 C 0.5346(3) 0.26696(19) 0.9643(2) 0.0218(4) Uani 1 1 d . . .
H11 H 0.4272 0.3201 0.9501 0.026 Uiso 1 1 calc R . .
C15 C 0.4749(3) 0.1512(2) 0.9326(2) 0.0274(5) Uani 1 1 d . . .
H12 H 0.5534 0.1043 0.8880 0.033 Uiso 1 1 calc R . .
H13 H 0.3354 0.1349 0.8974 0.033 Uiso 1 1 calc R . .
C16 C 0.6959(3) 0.26629(19) 0.6510(2) 0.0225(4) Uani 1 1 d . . .
H14 H 0.7686 0.2029 0.6898 0.027 Uiso 1 1 calc R . .
C17 C 0.9131(3) 0.6327(2) 0.5846(2) 0.0255(5) Uani 1 1 d . . .
C18 C 0.6485(3) 0.33668(17) 0.7523(2) 0.0193(4) Uani 1 1 d . . .
C19 C 0.6381(3) 0.2877(2) 0.4941(2) 0.0284(5) Uani 1 1 d . . .
H15 H 0.6718 0.2390 0.4264 0.034 Uiso 1 1 calc R . .
C20 C 0.5640(3) 0.18915(18) 1.0960(2) 0.0249(5) Uani 1 1 d . . .
H16 H 0.6973 0.1657 1.1515 0.030 Uiso 1 1 calc R . .
H17 H 0.4792 0.1963 1.1609 0.030 Uiso 1 1 calc R . .
C21 C 0.8634(3) 0.6932(2) 0.4350(3) 0.0360(6) Uani 1 1 d . . .
H18 H 0.7231 0.6987 0.3905 0.054 Uiso 1 1 calc R . .
H19 H 0.9153 0.6544 0.3634 0.054 Uiso 1 1 calc R . .
H20 H 0.9193 0.7660 0.4533 0.054 Uiso 1 1 calc R . .

loop_
_atom_site_aniso_label
_atom_site_aniso_U_11
_atom_site_aniso_U_22
_atom_site_aniso_U_33
_atom_site_aniso_U_23
_atom_site_aniso_U_13
_atom_site_aniso_U_12
S1 0.0185(2) 0.0183(3) 0.0237(2) 0.00192(19) 0.00320(15) -0.00135(19)
O2 0.0329(8) 0.0288(9) 0.0251(7) 0.0007(7) -0.0002(6) -0.0077(7)
O3 0.0185(7) 0.0235(9) 0.0418(8) 0.0092(7) 0.0086(6) 0.0010(6)
C4 0.0175(9) 0.0182(13) 0.0287(10) -0.0038(8) 0.0052(7) -0.0020(8)
C5 0.0162(9) 0.0187(11) 0.0227(9) -0.0027(8) 0.0056(7) -0.0027(8)
C6 0.0154(8) 0.0168(11) 0.0237(9) -0.0003(8) 0.0049(7) 0.0013(8)
C7 0.0196(9) 0.0210(11) 0.0233(9) 0.0000(8) 0.0087(7) 0.0002(8)
C8 0.0212(9) 0.0311(13) 0.0250(9) -0.0068(9) 0.0080(7) -0.0044(9)
C9 0.0188(8) 0.0202(13) 0.0297(9) -0.0014(9) 0.0059(7) -0.0011(8)
C10 0.0241(9) 0.0264(12) 0.0312(10) 0.0090(11) 0.0022(7) -0.0021(12)
C11 0.0182(9) 0.0191(12) 0.0299(11) 0.0012(9) 0.0046(7) -0.0009(8)
C12 0.0164(8) 0.0195(12) 0.0227(9) -0.0002(8) 0.0039(7) -0.0042(8)
C13 0.0278(10) 0.0360(14) 0.0202(10) 0.0036(10) 0.0014(8) -0.0072(10)
C14 0.0184(9) 0.0247(12) 0.0209(9) 0.0001(9) 0.0040(7) 0.0009(8)
C15 0.0250(11) 0.0298(14) 0.0254(10) 0.0031(9) 0.0052(8) -0.0083(9)
C16 0.0189(9) 0.0213(12) 0.0251(9) -0.0008(8) 0.0038(7) -0.0017(8)
C17 0.0159(9) 0.0323(14) 0.0257(10) 0.0024(9) 0.0030(7) -0.0035(9)
C18 0.0144(8) 0.0214(12) 0.0216(9) 0.0000(8) 0.0049(7) -0.0038(8)
C19 0.0277(10) 0.0311(14) 0.0251(10) -0.0053(9) 0.0066(8) -0.0043(10)
C20 0.0215(10) 0.0302(13) 0.0227(10) 0.0004(9) 0.0067(8) -0.0031(9)
C21 0.0312(12) 0.0480(17) 0.0266(12) 0.0092(10) 0.0058(9) 0.0028(11)

loop_
_atom_type_symbol
_atom_type_description
_atom_type_scat_dispersion_real
_atom_type_scat_dispersion_imag
_atom_type_scat_source
C C 0.0181 0.0091 'International Tables Vol C Tables 4.2.6.8 and 6.1.1.4'
H H 0.0000 0.0000 'International Tables Vol C Tables 4.2.6.8 and 6.1.1.4'
O O 0.0492 0.0322 'International Tables Vol C Tables 4.2.6.8 and 6.1.1.4'
S S 0.3331 0.5567 'International Tables Vol C Tables 4.2.6.8 and 6.1.1.4'

loop_
_geom_angle_atom_site_label_1
_geom_angle_atom_site_label_2
_geom_angle_atom_site_label_3
_geom_angle
_geom_angle_site_symmetry_1
_geom_angle_site_symmetry_3
O2 S1 O3 118.91(10) . .
O2 S1 C12 108.34(11) . .
O3 S1 C12 108.08(10) . .
O2 S1 C7 105.84(9) . .
O3 S1 C7 108.72(11) . .
C12 S1 C7 106.27(9) . .
C12 C4 C8 118.68(19) . .
C12 C4 H1 120.7 . .
C8 C4 H1 120.7 . .
C11 C5 C12 119.34(19) . .
C11 C5 H2 120.3 . .
C12 C5 H2 120.3 . .
C14 C6 C18 110.20(14) . .
C14 C6 C7 107.34(15) . .
C18 C6 C7 115.16(18) . .
C14 C6 H3 108.0 . .
C18 C6 H3 108.0 . .
C7 C6 H3 108.0 . .
C6 C7 S1 117.08(14) . .
C6 C7 H4 108.0 . .
S1 C7 H4 108.0 . .
C6 C7 H5 108.0 . .
S1 C7 H5 108.0 . .
H4 C7 H5 107.3 . .
C4 C8 C17 121.29(19) . .
C4 C8 H6 119.4 . .
C17 C8 H6 119.4 . .
C10 C9 C18 120.7(2) . .
C10 C9 H7 119.6 . .
C18 C9 H7 119.6 . .
C9 C10 C13 120.3(2) . .
C9 C10 H8 119.8 . .
C13 C10 H8 119.8 . .
C5 C11 C17 120.8(2) . .
C5 C11 H9 119.6 . .
C17 C11 H9 119.6 . .
C4 C12 C5 121.29(18) . .
C4 C12 S1 120.15(17) . .
C5 C12 S1 118.55(15) . .
C19 C13 C10 119.3(2) . .
C19 C13 H10 120.4 . .
C10 C13 H10 120.4 . .
C15 C14 C20 60.23(14) . .
C15 C14 C6 119.05(19) . .
C20 C14 C6 119.67(17) . .
C15 C14 H11 115.6 . .
C20 C14 H11 115.6 . .
C6 C14 H11 115.6 . .
C14 C15 C20 60.09(14) . .
C14 C15 H12 117.8 . .
C20 C15 H12 117.8 . .
C14 C15 H13 117.8 . .
C20 C15 H13 117.8 . .
H12 C15 H13 114.9 . .
C19 C16 C18 120.8(2) . .
C19 C16 H14 119.6 . .
C18 C16 H14 119.6 . .
C8 C17 C11 118.58(19) . .
C8 C17 C21 121.9(2) . .
C11 C17 C21 119.5(2) . .
C16 C18 C9 118.58(18) . .
C16 C18 C6 119.15(19) . .
C9 C18 C6 122.17(18) . .
C16 C19 C13 120.3(2) . .
C16 C19 H15 119.8 . .
C13 C19 H15 119.8 . .
C15 C20 C14 59.68(15) . .
C15 C20 H16 117.8 . .
C14 C20 H16 117.8 . .
C15 C20 H17 117.8 . .
C14 C20 H17 117.8 . .
H16 C20 H17 114.9 . .
C17 C21 H18 109.5 . .
C17 C21 H19 109.5 . .
H18 C21 H19 109.5 . .
C17 C21 H20 109.5 . .
H18 C21 H20 109.5 . .
H19 C21 H20 109.5 . .

loop_
_geom_bond_atom_site_label_1
_geom_bond_atom_site_label_2
_geom_bond_distance
_geom_bond_site_symmetry_2
S1 O2 1.4438(17) .
S1 O3 1.4441(17) .
S1 C12 1.766(2) .
S1 C7 1.791(2) .
C4 C12 1.383(3) .
C4 C8 1.387(3) .
C4 H1 0.9500 .
C5 C11 1.375(3) .
C5 C12 1.391(3) .
C5 H2 0.9500 .
C6 C14 1.521(3) .
C6 C18 1.522(3) .
C6 C7 1.533(3) .
C6 H3 1.0000 .
C7 H4 0.9900 .
C7 H5 0.9900 .
C8 C17 1.392(3) .
C8 H6 0.9500 .
C9 C10 1.386(3) .
C9 C18 1.394(3) .
C9 H7 0.9500 .
C10 C13 1.391(3) .
C10 H8 0.9500 .
C11 C17 1.401(3) .
C11 H9 0.9500 .
C13 C19 1.387(4) .
C13 H10 0.9500 .
C14 C15 1.496(4) .
C14 C20 1.502(3) .
C14 H11 1.0000 .
C15 C20 1.504(3) .
C15 H12 0.9900 .
C15 H13 0.9900 .
C16 C19 1.388(3) .
C16 C18 1.392(3) .
C16 H14 0.9500 .
C17 C21 1.500(3) .
C19 H15 0.9500 .
C20 H16 0.9900 .
C20 H17 0.9900 .
C21 H18 0.9800 .
C21 H19 0.9800 .
C21 H20 0.9800 .

loop_
_geom_torsion_atom_site_label_1
_geom_torsion_atom_site_label_2
_geom_torsion_atom_site_label_3
_geom_torsion_atom_site_label_4
_geom_torsion
_geom_torsion_site_symmetry_1
_geom_torsion_site_symmetry_2
_geom_torsion_site_symmetry_3
_geom_torsion_site_symmetry_4
C14 C6 C7 S1 168.89(14) . . . .
C18 C6 C7 S1 -68.00(19) . . . .
O2 S1 C7 C6 -172.64(14) . . . .
O3 S1 C7 C6 -43.82(17) . . . .
C12 S1 C7 C6 72.30(18) . . . .
C12 C4 C8 C17 -0.2(3) . . . .
C18 C9 C10 C13 0.1(3) . . . .
C12 C5 C11 C17 0.0(3) . . . .
C8 C4 C12 C5 -1.3(3) . . . .
C8 C4 C12 S1 177.55(14) . . . .
C11 C5 C12 C4 1.4(3) . . . .
C11 C5 C12 S1 -177.49(14) . . . .
O2 S1 C12 C4 143.24(16) . . . .
O3 S1 C12 C4 13.14(18) . . . .
C7 S1 C12 C4 -103.41(16) . . . .
O2 S1 C12 C5 -37.84(17) . . . .
O3 S1 C12 C5 -167.94(14) . . . .
C7 S1 C12 C5 75.51(18) . . . .
C9 C10 C13 C19 0.7(3) . . . .
C18 C6 C14 C15 81.9(2) . . . .
C7 C6 C14 C15 -151.97(17) . . . .
C18 C6 C14 C20 152.20(18) . . . .
C7 C6 C14 C20 -81.7(2) . . . .
C6 C14 C15 C20 109.55(19) . . . .
C4 C8 C17 C11 1.5(3) . . . .
C4 C8 C17 C21 -177.59(19) . . . .
C5 C11 C17 C8 -1.5(3) . . . .
C5 C11 C17 C21 177.69(19) . . . .
C19 C16 C18 C9 0.9(3) . . . .
C19 C16 C18 C6 177.54(18) . . . .
C10 C9 C18 C16 -0.9(3) . . . .
C10 C9 C18 C6 -177.41(18) . . . .
C14 C6 C18 C16 -103.6(2) . . . .
C7 C6 C18 C16 134.8(2) . . . .
C14 C6 C18 C9 72.9(2) . . . .
C7 C6 C18 C9 -48.7(2) . . . .
C18 C16 C19 C13 -0.2(3) . . . .
C10 C13 C19 C16 -0.7(3) . . . .
C6 C14 C20 C15 -108.5(2) . . . .
